data_8101342
loop_
_publ_author_name
'Leverd, Pascal C.'
'Huc, Vincent'
'Palacin, Serge'
'Nierlich, Martine'

_publ_section_title
;
Crystal structure of octa(p-hydroxy)octakis(propyloxy)calix[8]arene--
acetone (1/4), C~80~H~96~O~16~ &#x00B7; 4CH~3~COCH~3~
;
_journal_issue 4
_journal_name_full 'Zeitschrift f\"ur Kristallographie - New Crystal Structures'
_journal_page_first 549
_journal_page_last 552
_journal_volume 215
_journal_year 2000
_chemical_formula_sum 'C92 H120 O20'
_chemical_formula_weight 1545.88
_space_group_IT_number 2
_symmetry_cell_setting triclinic
_symmetry_space_group_name_Hall '-P 1'
_symmetry_space_group_name_H-M 'P -1'
_cell_angle_alpha 75.82(3)
_cell_angle_beta 79.79(3)
_cell_angle_gamma 71.16(3)
_cell_formula_units_Z 2
_cell_length_a 16.162(3)
_cell_length_b 16.234(3)
_cell_length_c 18.301(4)
_cell_measurement_temperature 100(2)
_cell_volume 4380.8(15)
_diffrn_ambient_temperature 100(2)
_exptl_crystal_density_diffrn 1.172
_cod_database_code 8101342

loop_
_symmetry_equiv_pos_as_xyz
'x, y, z'
'-x, -y, -z'

loop_
_atom_site_label
_atom_site_type_symbol
_atom_site_fract_x
_atom_site_fract_y
_atom_site_fract_z
_atom_site_U_iso_or_equiv
_atom_site_adp_type
_atom_site_occupancy
_atom_site_symmetry_multiplicity
_atom_site_Wyckoff_symbol
_atom_site_calc_flag
_atom_site_refinement_flags
_atom_site_disorder_assembly
_atom_site_disorder_group
O1A O -0.06804(18) 1.38534(14) 0.17482(14) 0.0382(7) Uani 1 2 i d . . .
H1A H -0.1157 1.4039 0.1657 0.057 Uiso 1 2 i d R . .
O2A O 0.09910(18) 1.02422(15) 0.21135(14) 0.0387(7) Uani 1 2 i d . . .
C1A C 0.0536(3) 1.1149(2) 0.2046(2) 0.0302(9) Uiso 1 2 i d . . .
C2A C -0.0230(3) 1.1492(2) 0.16867(19) 0.0285(9) Uiso 1 2 i d . . .
C3A C -0.0642(3) 1.2411(2) 0.15833(19) 0.0309(9) Uiso 1 2 i d . . .
H3AA H -0.1150 1.2658 0.1338 0.037 Uiso 1 2 i calc R . .
C4A C -0.0303(3) 1.2958(2) 0.18430(19) 0.0314(9) Uiso 1 2 i d . . .
C5A C 0.0459(3) 1.2589(2) 0.2208(2) 0.0326(9) Uiso 1 2 i d . . .
H5AA H 0.0683 1.2956 0.2385 0.039 Uiso 1 2 i calc R . .
C6A C 0.0893(3) 1.1683(2) 0.2313(2) 0.0318(9) Uiso 1 2 i d . . .
C7A C 0.1716(3) 1.1306(2) 0.27093(19) 0.0334(10) Uani 1 2 i d . . .
H7AA H 0.1748 1.0703 0.2973 0.040 Uiso 1 2 i calc R . .
H7AB H 0.1667 1.1650 0.3089 0.040 Uiso 1 2 i calc R . .
C8A C 0.0805(3) 0.9679(2) 0.2824(2) 0.0460(12) Uani 1 2 i d . . .
H8AA H 0.0254 0.9555 0.2835 0.055 Uiso 1 2 i calc R . .
H8AB H 0.0759 0.9967 0.3242 0.055 Uiso 1 2 i calc R . .
C9A C 0.1571(4) 0.8812(3) 0.2891(3) 0.0675(15) Uani 1 2 i d . . .
H9AA H 0.1639 0.8562 0.2446 0.081 Uiso 1 2 i calc R . .
H9AB H 0.2111 0.8947 0.2902 0.081 Uiso 1 2 i calc R . .
C10A C 0.1435(4) 0.8153(3) 0.3571(4) 0.103(2) Uani 1 2 i d . . .
H10A H 0.1927 0.7627 0.3588 0.155 Uiso 1 2 i calc R . .
H10B H 0.0908 0.8007 0.3558 0.155 Uiso 1 2 i calc R . .
H10C H 0.1379 0.8393 0.4013 0.155 Uiso 1 2 i calc R . .
O1B O 0.33424(18) 1.24289(15) 0.03595(13) 0.0385(7) Uani 1 2 i d . . .
H1B H 0.3877 1.2345 0.0060 0.058 Uiso 1 2 i d R . .
O2B O 0.33509(17) 1.01092(14) 0.31494(12) 0.0315(6) Uani 1 2 i d . . .
C1B C 0.3365(2) 1.0703(2) 0.24481(19) 0.0276(9) Uiso 1 2 i d . . .
C2B C 0.2570(2) 1.1293(2) 0.22045(19) 0.0264(9) Uiso 1 2 i d . . .
C3B C 0.2586(3) 1.1862(2) 0.14953(19) 0.0300(9) Uiso 1 2 i d . . .
H3BA H 0.2064 1.2254 0.1324 0.036 Uiso 1 2 i calc R . .
C4B C 0.3376(3) 1.1846(2) 0.1044(2) 0.0301(9) Uiso 1 2 i d . . .
C5B C 0.4153(3) 1.1259(2) 0.12984(19) 0.0296(9) Uiso 1 2 i d . . .
H5BA H 0.4681 1.1250 0.0994 0.036 Uiso 1 2 i calc R . .
C6B C 0.4159(2) 1.0680(2) 0.20016(19) 0.0280(9) Uiso 1 2 i d . . .
C7B C 0.5015(3) 1.0040(2) 0.22676(19) 0.0298(9) Uani 1 2 i d . . .
H7BA H 0.5488 1.0297 0.2037 0.036 Uiso 1 2 i calc R . .
H7BB H 0.4984 0.9976 0.2812 0.036 Uiso 1 2 i calc R . .
C8B C 0.3357(3) 1.0477(2) 0.37863(19) 0.0337(10) Uani 1 2 i d . . .
H8BA H 0.2950 1.1071 0.3739 0.040 Uiso 1 2 i calc R . .
H8BB H 0.3940 1.0515 0.3800 0.040 Uiso 1 2 i calc R . .
C9B C 0.3091(3) 0.9889(3) 0.4509(2) 0.0427(11) Uani 1 2 i d . . .
H9BA H 0.3197 1.0076 0.4939 0.051 Uiso 1 2 i calc R . .
H9BB H 0.3456 0.9281 0.4518 0.051 Uiso 1 2 i calc R . .
C10B C 0.2127(3) 0.9919(3) 0.4586(2) 0.0718(16) Uani 1 2 i d . . .
H10D H 0.1992 0.9536 0.5051 0.108 Uiso 1 2 i calc R . .
H10E H 0.2021 0.9723 0.4167 0.108 Uiso 1 2 i calc R . .
H10F H 0.1762 1.0517 0.4589 0.108 Uiso 1 2 i calc R . .
O1C O 0.50857(17) 0.80767(14) 0.05637(12) 0.0315(6) Uani 1 2 i d . . .
H1C H 0.4657 0.8563 0.0421 0.047 Uiso 1 2 i d R . .
O2C O 0.59890(16) 0.84767(14) 0.32182(12) 0.0291(6) Uani 1 2 i d . . .
C1C C 0.5725(2) 0.8380(2) 0.25593(19) 0.0266(9) Uiso 1 2 i d . . .
C2C C 0.5241(2) 0.9128(2) 0.20872(18) 0.0251(9) Uiso 1 2 i d . . .
C3C C 0.5025(2) 0.9024(2) 0.14194(19) 0.0287(9) Uiso 1 2 i d . . .
H3CA H 0.4705 0.9515 0.1096 0.034 Uiso 1 2 i calc R . .
C4C C 0.5281(2) 0.8199(2) 0.12335(19) 0.0270(9) Uiso 1 2 i d . . .
C5C C 0.5767(2) 0.7468(2) 0.17003(19) 0.0283(9) Uiso 1 2 i d . . .
H5CA H 0.5941 0.6915 0.1566 0.034 Uiso 1 2 i calc R . .
C6C C 0.6000(2) 0.7546(2) 0.23720(19) 0.0286(9) Uiso 1 2 i d . . .
C7C C 0.6554(3) 0.6740(2) 0.28952(19) 0.0294(9) Uani 1 2 i d . . .
H7CA H 0.7165 0.6733 0.2783 0.035 Uiso 1 2 i calc R . .
H7CB H 0.6369 0.6810 0.3416 0.035 Uiso 1 2 i calc R . .
C8C C 0.5342(3) 0.8452(2) 0.38603(19) 0.0340(10) Uani 1 2 i d . . .
H8CA H 0.5300 0.7852 0.4042 0.041 Uiso 1 2 i calc R . .
H8CB H 0.4772 0.8837 0.3717 0.041 Uiso 1 2 i calc R . .
C9C C 0.5598(3) 0.8757(2) 0.4478(2) 0.0403(11) Uani 1 2 i d . . .
H9CA H 0.5122 0.8812 0.4885 0.048 Uiso 1 2 i calc R . .
H9CB H 0.5679 0.9340 0.4278 0.048 Uiso 1 2 i calc R . .
C10C C 0.6441(3) 0.8124(3) 0.4798(2) 0.0530(13) Uani 1 2 i d . . .
H10G H 0.6572 0.8351 0.5188 0.080 Uiso 1 2 i calc R . .
H10H H 0.6918 0.8077 0.4400 0.080 Uiso 1 2 i calc R . .
H10I H 0.6361 0.7549 0.5007 0.080 Uiso 1 2 i calc R . .
O1D O 0.75388(17) 0.42334(15) 0.16280(13) 0.0362(7) Uani 1 2 i d . . .
H1D H 0.7422 0.3817 0.1518 0.054 Uiso 1 2 i d R . .
O2D O 0.53046(17) 0.58942(15) 0.38426(13) 0.0319(6) Uani 1 2 i d . . .
C1D C 0.5855(2) 0.5488(2) 0.32643(19) 0.0286(9) Uiso 1 2 i d . . .
C2D C 0.6486(2) 0.5861(2) 0.28250(19) 0.0277(9) Uiso 1 2 i d . . .
C3D C 0.7050(3) 0.5417(2) 0.22840(19) 0.0299(9) Uiso 1 2 i d . . .
H3DA H 0.7487 0.5647 0.1991 0.036 Uiso 1 2 i calc R . .
C4D C 0.6964(2) 0.4634(2) 0.21804(19) 0.0288(9) Uiso 1 2 i d . . .
C5D C 0.6334(2) 0.4274(2) 0.26255(19) 0.0312(9) Uiso 1 2 i d . . .
H5DA H 0.6287 0.3743 0.2555 0.037 Uiso 1 2 i calc R . .
C6D C 0.5767(3) 0.4693(2) 0.3179(2) 0.0311(9) Uiso 1 2 i d . . .
C7D C 0.5084(3) 0.4296(2) 0.3680(2) 0.0364(10) Uani 1 2 i d . . .
H7DA H 0.5308 0.3994 0.4163 0.044 Uiso 1 2 i calc R . .
H7DB H 0.4562 0.4777 0.3775 0.044 Uiso 1 2 i calc R . .
C8D C 0.4517(3) 0.6570(2) 0.3591(2) 0.0369(10) Uani 1 2 i d . . .
H8DA H 0.4209 0.6331 0.3324 0.044 Uiso 1 2 i calc R . .
H8DB H 0.4670 0.7071 0.3249 0.044 Uiso 1 2 i calc R . .
C9D C 0.3937(3) 0.6865(3) 0.4279(2) 0.0433(11) Uani 1 2 i d . . .
H9DA H 0.4286 0.7008 0.4584 0.052 Uiso 1 2 i calc R . .
H9DB H 0.3476 0.7403 0.4113 0.052 Uiso 1 2 i calc R . .
C10D C 0.3524(3) 0.6184(3) 0.4764(3) 0.0664(15) Uani 1 2 i d . . .
H10J H 0.3167 0.6412 0.5190 0.100 Uiso 1 2 i calc R . .
H10K H 0.3975 0.5653 0.4941 0.100 Uiso 1 2 i calc R . .
H10L H 0.3164 0.6050 0.4471 0.100 Uiso 1 2 i calc R . .
O1E O 0.54483(18) 0.12473(14) 0.33823(14) 0.0412(7) Uani 1 2 i d . . .
H1E H 0.5922 0.1171 0.3490 0.062 Uiso 1 2 i d R . .
O2E O 0.36442(18) 0.48328(14) 0.27788(13) 0.0366(7) Uani 1 2 i d . . .
C1E C 0.4129(3) 0.3934(2) 0.2924(2) 0.0324(9) Uiso 1 2 i d . . .
C2E C 0.4819(3) 0.3647(2) 0.3369(2) 0.0327(9) Uiso 1 2 i d . . .
C3E C 0.5266(3) 0.2741(2) 0.3527(2) 0.0340(10) Uiso 1 2 i d . . .
H3EA H 0.5728 0.2536 0.3826 0.041 Uiso 1 2 i calc R . .
C4E C 0.5030(3) 0.2147(2) 0.3244(2) 0.0343(10) Uiso 1 2 i d . . .
C5E C 0.4327(3) 0.2448(2) 0.2809(2) 0.0326(9) Uiso 1 2 i d . . .
H5EA H 0.4169 0.2044 0.2620 0.039 Uiso 1 2 i calc R . .
C6E C 0.3857(3) 0.3341(2) 0.26513(19) 0.0306(9) Uiso 1 2 i d . . .
C7E C 0.3067(3) 0.3665(2) 0.22089(19) 0.0337(10) Uani 1 2 i d . . .
H7EA H 0.3138 0.3267 0.1869 0.040 Uiso 1 2 i calc R . .
H7EB H 0.3045 0.4249 0.1901 0.040 Uiso 1 2 i calc R . .
C8E C 0.3962(3) 0.5347(2) 0.2098(2) 0.0424(11) Uani 1 2 i d . . .
H8EA H 0.4032 0.5061 0.1675 0.051 Uiso 1 2 i calc R . .
H8EB H 0.4530 0.5395 0.2153 0.051 Uiso 1 2 i calc R . .
C9E C 0.3310(3) 0.6258(2) 0.1953(3) 0.0543(13) Uani 1 2 i d . . .
H9EA H 0.3220 0.6529 0.2388 0.065 Uiso 1 2 i calc R . .
H9EB H 0.2750 0.6208 0.1877 0.065 Uiso 1 2 i calc R . .
C10E C 0.3647(4) 0.6837(3) 0.1254(3) 0.094(2) Uani 1 2 i d . . .
H10M H 0.3228 0.7416 0.1167 0.141 Uiso 1 2 i calc R . .
H10N H 0.3727 0.6572 0.0822 0.141 Uiso 1 2 i calc R . .
H10O H 0.4198 0.6890 0.1332 0.141 Uiso 1 2 i calc R . .
O1F O 0.14028(18) 0.25314(16) 0.45124(13) 0.0443(8) Uani 1 2 i d . . .
H1F H 0.0961 0.2683 0.4814 0.066 Uiso 1 2 i d R . .
O2F O 0.14604(17) 0.50012(15) 0.18151(12) 0.0333(7) Uani 1 2 i d . . .
C1F C 0.1428(2) 0.4375(2) 0.24997(19) 0.0282(9) Uiso 1 2 i d . . .
C2F C 0.2204(2) 0.3720(2) 0.27070(19) 0.0280(9) Uiso 1 2 i d . . .
C3F C 0.2160(3) 0.3119(2) 0.33875(19) 0.0320(9) Uiso 1 2 i d . . .
H3FA H 0.2666 0.2674 0.3534 0.038 Uiso 1 2 i calc R . .
C4F C 0.1379(3) 0.3168(2) 0.3851(2) 0.0327(9) Uiso 1 2 i d . . .
C5F C 0.0623(3) 0.3828(2) 0.36396(19) 0.0303(9) Uiso 1 2 i d . . .
H5FA H 0.0100 0.3864 0.3956 0.036 Uiso 1 2 i calc R . .
C6F C 0.0636(2) 0.4446(2) 0.29519(19) 0.0286(9) Uiso 1 2 i d . . .
C7F C -0.0199(3) 0.5134(2) 0.2716(2) 0.0338(10) Uani 1 2 i d . . .
H7FA H -0.0684 0.4888 0.2921 0.041 Uiso 1 2 i calc R . .
H7FB H -0.0171 0.5247 0.2168 0.041 Uiso 1 2 i calc R . .
C8F C 0.1395(3) 0.4681(2) 0.11661(19) 0.0364(10) Uani 1 2 i d . . .
H8FA H 0.0805 0.4644 0.1180 0.044 Uiso 1 2 i calc R . .
H8FB H 0.1804 0.4092 0.1170 0.044 Uiso 1 2 i calc R . .
C9F C 0.1607(3) 0.5314(3) 0.0461(2) 0.0445(11) Uani 1 2 i d . . .
H9FA H 0.1215 0.5906 0.0481 0.053 Uiso 1 2 i calc R . .
H9FB H 0.1497 0.5141 0.0024 0.053 Uiso 1 2 i calc R . .
C10F C 0.2559(3) 0.5345(3) 0.0353(2) 0.0643(15) Uani 1 2 i d . . .
H10P H 0.2652 0.5759 -0.0105 0.096 Uiso 1 2 i calc R . .
H10Q H 0.2952 0.4765 0.0319 0.096 Uiso 1 2 i calc R . .
H10R H 0.2670 0.5529 0.0777 0.096 Uiso 1 2 i calc R . .
O1G O 0.00119(18) 0.69807(15) 0.44311(12) 0.0360(7) Uani 1 2 i d . . .
H1G H 0.0415 0.6467 0.4627 0.054 Uiso 1 2 i d R . .
O2G O -0.13953(16) 0.66792(14) 0.19967(12) 0.0291(6) Uani 1 2 i d . . .
C1G C -0.1011(2) 0.6766(2) 0.25911(19) 0.0268(9) Uiso 1 2 i d . . .
C2G C -0.0403(2) 0.6014(2) 0.29551(19) 0.0271(9) Uiso 1 2 i d . . .
C3G C -0.0066(3) 0.6088(2) 0.35777(19) 0.0303(9) Uiso 1 2 i d . . .
H3GA H 0.0328 0.5594 0.3837 0.036 Uiso 1 2 i calc R . .
C4G C -0.0308(3) 0.6885(2) 0.3815(2) 0.0290(9) Uiso 1 2 i d . . .
C5G C -0.0902(2) 0.7627(2) 0.34384(19) 0.0287(9) Uiso 1 2 i d . . .
H5GA H -0.1063 0.8163 0.3600 0.034 Uiso 1 2 i calc R . .
C6G C -0.1261(2) 0.7570(2) 0.28172(19) 0.0261(9) Uiso 1 2 i d . . .
C7G C -0.1946(3) 0.8372(2) 0.2411(2) 0.0310(10) Uani 1 2 i d . . .
H7GA H -0.1887 0.8334 0.1883 0.037 Uiso 1 2 i calc R . .
H7GB H -0.2528 0.8336 0.2632 0.037 Uiso 1 2 i calc R . .
C8G C -0.0924(3) 0.6845(2) 0.12633(18) 0.0304(9) Uani 1 2 i d . . .
H8GA H -0.0305 0.6524 0.1284 0.037 Uiso 1 2 i calc R . .
H8GB H -0.0980 0.7475 0.1103 0.037 Uiso 1 2 i calc R . .
C9G C -0.1292(3) 0.6547(2) 0.0706(2) 0.0390(11) Uani 1 2 i d . . .
H9GA H -0.1918 0.6844 0.0711 0.047 Uiso 1 2 i calc R . .
H9GB H -0.1208 0.5912 0.0856 0.047 Uiso 1 2 i calc R . .
C10G C -0.0845(3) 0.6757(3) -0.0089(2) 0.0490(12) Uani 1 2 i d . . .
H10S H -0.1092 0.6562 -0.0433 0.073 Uiso 1 2 i calc R . .
H10T H -0.0227 0.6454 -0.0097 0.073 Uiso 1 2 i calc R . .
H10U H -0.0934 0.7386 -0.0241 0.073 Uiso 1 2 i calc R . .
O1H O -0.28270(17) 1.09154(15) 0.36369(12) 0.0340(7) Uani 1 2 i d . . .
H1H H -0.2727 1.1322 0.3716 0.051 Uiso 1 2 i d R . .
O2H O -0.08653(17) 0.92836(15) 0.13082(13) 0.0337(7) Uani 1 2 i d . . .
C1H C -0.1305(2) 0.9666(2) 0.19317(19) 0.0271(9) Uiso 1 2 i d . . .
C2H C -0.1877(2) 0.9262(2) 0.24491(19) 0.0272(9) Uiso 1 2 i d . . .
C3H C -0.2380(3) 0.9699(2) 0.30180(19) 0.0299(9) Uiso 1 2 i d . . .
H3HA H -0.2774 0.9450 0.3362 0.036 Uiso 1 2 i calc R . .
C4H C -0.2293(2) 1.0500(2) 0.30727(19) 0.0292(9) Uiso 1 2 i d . . .
C5H C -0.1719(2) 1.0883(2) 0.25639(19) 0.0281(9) Uiso 1 2 i d . . .
H5HA H -0.1672 1.1425 0.2607 0.034 Uiso 1 2 i calc R . .
C6H C -0.1203(2) 1.0465(2) 0.19816(19) 0.0273(9) Uiso 1 2 i d . . .
C7H C -0.0607(3) 1.0913(2) 0.13979(19) 0.0336(10) Uani 1 2 i d . . .
H7HA H -0.0125 1.0457 0.1203 0.040 Uiso 1 2 i calc R . .
H7HB H -0.0937 1.1273 0.0978 0.040 Uiso 1 2 i calc R . .
C8H C 0.0008(3) 0.8691(2) 0.1423(2) 0.0358(10) Uani 1 2 i d . . .
H8HA H -0.0026 0.8140 0.1765 0.043 Uiso 1 2 i calc R . .
H8HB H 0.0332 0.8963 0.1642 0.043 Uiso 1 2 i calc R . .
C9H C 0.0463(3) 0.8513(3) 0.0657(2) 0.0409(11) Uani 1 2 i d . . .
H9HA H 0.0523 0.9064 0.0330 0.049 Uiso 1 2 i calc R . .
H9HB H 0.0108 0.8287 0.0425 0.049 Uiso 1 2 i calc R . .
C10H C 0.1362(3) 0.7845(3) 0.0734(3) 0.0617(14) Uani 1 2 i d . . .
H10V H 0.1638 0.7740 0.0242 0.093 Uiso 1 2 i calc R . .
H10W H 0.1302 0.7298 0.1053 0.093 Uiso 1 2 i calc R . .
H10X H 0.1716 0.8073 0.0955 0.093 Uiso 1 2 i calc R . .
O1I O 0.6125(2) 0.04847(17) 0.01537(14) 0.0459(8) Uani 1 2 i d . . .
C1I C 0.7293(3) -0.0832(3) 0.0436(3) 0.0583(13) Uani 1 2 i d . . .
H1IA H 0.6955 -0.0902 0.0922 0.087 Uiso 1 2 i calc R . .
H1IB H 0.7861 -0.0804 0.0498 0.087 Uiso 1 2 i calc R . .
H1IC H 0.7364 -0.1329 0.0210 0.087 Uiso 1 2 i calc R . .
C2I C 0.7256(3) 0.0233(3) -0.0855(2) 0.0542(13) Uani 1 2 i d . . .
H2IA H 0.6895 0.0783 -0.1118 0.081 Uiso 1 2 i calc R . .
H2IB H 0.7324 -0.0231 -0.1120 0.081 Uiso 1 2 i calc R . .
H2IC H 0.7823 0.0292 -0.0832 0.081 Uiso 1 2 i calc R . .
C3I C 0.6826(3) 0.0006(3) -0.0065(2) 0.0404(11) Uani 1 2 i d . . .
O1J O 0.7183(2) 0.28032(17) 0.13467(16) 0.0477(8) Uani 1 2 i d . . .
C1J C 0.6498(4) 0.1737(3) 0.1281(3) 0.0670(15) Uani 1 2 i d . . .
H1JA H 0.7063 0.1322 0.1382 0.101 Uiso 1 2 i calc R . .
H1JB H 0.6355 0.1702 0.0805 0.101 Uiso 1 2 i calc R . .
H1JC H 0.6060 0.1596 0.1678 0.101 Uiso 1 2 i calc R . .
C2J C 0.5686(3) 0.3392(3) 0.1093(2) 0.0589(13) Uani 1 2 i d . . .
H2JA H 0.5775 0.3951 0.1085 0.088 Uiso 1 2 i calc R . .
H2JB H 0.5226 0.3294 0.1484 0.088 Uiso 1 2 i calc R . .
H2JC H 0.5523 0.3401 0.0611 0.088 Uiso 1 2 i calc R . .
C3J C 0.6525(3) 0.2654(3) 0.1249(2) 0.0415(11) Uani 1 2 i d . . .
O1K O 0.8800(2) 0.44591(17) 0.48864(14) 0.0478(8) Uani 1 2 i d . . .
C1K C 0.7793(3) 0.5037(4) 0.5854(2) 0.0704(16) Uani 1 2 i d . . .
H1KA H 0.8135 0.4523 0.6174 0.106 Uiso 1 2 i calc R . .
H1KB H 0.7196 0.5021 0.5914 0.106 Uiso 1 2 i calc R . .
H1KC H 0.7809 0.5564 0.5993 0.106 Uiso 1 2 i calc R . .
C2K C 0.7731(4) 0.5781(3) 0.4476(3) 0.094(2) Uani 1 2 i d . . .
H2KA H 0.8033 0.5707 0.3984 0.141 Uiso 1 2 i calc R . .
H2KB H 0.7747 0.6330 0.4574 0.141 Uiso 1 2 i calc R . .
H2KC H 0.7131 0.5791 0.4491 0.141 Uiso 1 2 i calc R . .
C3K C 0.8163(3) 0.5040(3) 0.5053(2) 0.0397(11) Uani 1 2 i d . . .
O1L O 0.7621(2) 0.23356(18) 0.37825(15) 0.0495(8) Uani 1 2 i d . . .
C2L C 0.8367(3) 0.3401(3) 0.3676(2) 0.0487(12) Uani 1 2 i d . . .
H2LA H 0.7797 0.3812 0.3587 0.073 Uiso 1 2 i calc R . .
H2LB H 0.8781 0.3504 0.3244 0.073 Uiso 1 2 i calc R . .
H2LC H 0.8553 0.3482 0.4116 0.073 Uiso 1 2 i calc R . .
C3L C 0.8317(3) 0.2473(3) 0.3801(2) 0.0412(11) Uani 1 2 i d . . .
C1L C 0.9132(3) 0.1738(3) 0.3949(3) 0.0587(13) Uani 1 2 i d . . .
H1LA H 0.9013 0.1180 0.4020 0.088 Uiso 1 2 i calc R . .
H1LB H 0.9343 0.1768 0.4398 0.088 Uiso 1 2 i calc R . .
H1LC H 0.9571 0.1788 0.3526 0.088 Uiso 1 2 i calc R . .

loop_
_atom_site_aniso_label
_atom_site_aniso_U_11
_atom_site_aniso_U_22
_atom_site_aniso_U_33
_atom_site_aniso_U_23
_atom_site_aniso_U_13
_atom_site_aniso_U_12
O1A 0.0366(18) 0.0252(14) 0.0505(17) -0.0058(12) -0.0118(13) -0.0032(12)
O2A 0.0430(19) 0.0279(14) 0.0378(16) -0.0042(12) -0.0107(13) 0.0012(13)
C7A 0.039(3) 0.033(2) 0.029(2) -0.0057(17) -0.0077(19) -0.0094(19)
C8A 0.053(3) 0.036(2) 0.042(3) 0.0096(19) -0.019(2) -0.008(2)
C9A 0.068(4) 0.042(3) 0.082(4) 0.021(2) -0.038(3) -0.012(3)
C10A 0.087(5) 0.068(4) 0.145(6) 0.032(4) -0.047(4) -0.030(3)
O1B 0.0386(18) 0.0383(15) 0.0245(14) 0.0076(11) -0.0052(12) -0.0016(13)
O2B 0.0416(18) 0.0263(13) 0.0223(14) 0.0031(11) -0.0090(12) -0.0069(12)
C7B 0.033(3) 0.031(2) 0.025(2) -0.0011(16) -0.0090(17) -0.0086(18)
C8B 0.039(3) 0.033(2) 0.027(2) -0.0006(17) -0.0126(18) -0.0074(19)
C9B 0.044(3) 0.053(3) 0.027(2) 0.0007(19) -0.005(2) -0.015(2)
C10B 0.060(4) 0.107(4) 0.036(3) 0.025(3) -0.009(3) -0.036(3)
O1C 0.0361(17) 0.0290(13) 0.0258(14) -0.0050(11) -0.0112(12) -0.0009(12)
O2C 0.0304(16) 0.0321(14) 0.0246(14) -0.0052(11) -0.0062(12) -0.0075(12)
C7C 0.031(2) 0.028(2) 0.027(2) 0.0000(16) -0.0088(17) -0.0058(17)
C8C 0.037(3) 0.034(2) 0.027(2) -0.0030(17) -0.0104(19) -0.0037(19)
C9C 0.049(3) 0.039(2) 0.029(2) -0.0035(18) -0.013(2) -0.005(2)
C10C 0.062(4) 0.048(3) 0.050(3) -0.006(2) -0.033(2) -0.006(2)
O1D 0.0382(18) 0.0320(14) 0.0389(16) -0.0122(12) -0.0021(13) -0.0083(13)
O2D 0.0353(17) 0.0328(14) 0.0274(14) -0.0055(11) -0.0086(12) -0.0074(12)
C7D 0.043(3) 0.035(2) 0.032(2) -0.0087(18) -0.0032(19) -0.011(2)
C8D 0.036(3) 0.037(2) 0.035(2) -0.0095(18) -0.0087(19) -0.003(2)
C9D 0.043(3) 0.047(3) 0.042(3) -0.011(2) -0.003(2) -0.017(2)
C10D 0.062(4) 0.087(4) 0.063(3) -0.030(3) 0.000(3) -0.032(3)
O1E 0.0388(18) 0.0252(14) 0.0583(18) -0.0064(12) -0.0153(14) -0.0037(12)
O2E 0.0455(19) 0.0252(14) 0.0321(15) -0.0018(11) -0.0034(13) -0.0042(12)
C7E 0.039(3) 0.035(2) 0.027(2) -0.0045(17) -0.0088(18) -0.0103(19)
C8E 0.041(3) 0.038(2) 0.046(3) 0.005(2) -0.014(2) -0.014(2)
C9E 0.054(3) 0.034(2) 0.073(3) 0.000(2) -0.027(3) -0.007(2)
C10E 0.070(4) 0.060(3) 0.138(5) 0.048(3) -0.045(4) -0.031(3)
O1F 0.0394(19) 0.0428(16) 0.0295(15) 0.0112(12) -0.0028(13) 0.0023(13)
O2F 0.0442(19) 0.0303(14) 0.0240(14) 0.0007(11) -0.0111(12) -0.0095(12)
C7F 0.039(3) 0.030(2) 0.032(2) -0.0053(17) -0.0092(19) -0.0066(18)
C8F 0.040(3) 0.041(2) 0.027(2) -0.0030(18) -0.0088(19) -0.010(2)
C9F 0.055(3) 0.052(3) 0.028(2) -0.0037(19) -0.012(2) -0.017(2)
C10F 0.072(4) 0.087(4) 0.036(3) -0.002(2) -0.001(3) -0.037(3)
O1G 0.0471(19) 0.0324(14) 0.0258(14) -0.0056(11) -0.0189(13) 0.0000(13)
O2G 0.0334(17) 0.0273(13) 0.0238(14) -0.0029(10) -0.0063(12) -0.0053(11)
C7G 0.034(3) 0.026(2) 0.031(2) -0.0015(16) -0.0107(18) -0.0052(18)
C8G 0.038(3) 0.033(2) 0.021(2) 0.0004(16) -0.0076(18) -0.0129(18)
C9G 0.046(3) 0.038(2) 0.035(2) -0.0064(18) -0.012(2) -0.012(2)
C10G 0.062(3) 0.055(3) 0.027(2) -0.006(2) -0.015(2) -0.011(2)
O1H 0.0405(18) 0.0320(14) 0.0298(15) -0.0088(11) -0.0030(12) -0.0095(12)
O2H 0.0371(18) 0.0307(14) 0.0313(15) -0.0093(11) -0.0063(12) -0.0034(12)
C7H 0.039(3) 0.034(2) 0.028(2) -0.0047(17) -0.0062(18) -0.0103(19)
C8H 0.033(3) 0.035(2) 0.037(2) -0.0083(18) -0.0071(19) -0.0032(19)
C9H 0.045(3) 0.045(2) 0.032(2) -0.0099(19) -0.003(2) -0.010(2)
C10H 0.044(3) 0.074(3) 0.061(3) -0.025(3) -0.001(2) -0.002(3)
O1I 0.043(2) 0.0481(17) 0.0380(17) -0.0053(13) -0.0165(14) 0.0029(15)
C1I 0.049(3) 0.056(3) 0.063(3) -0.002(2) -0.025(3) -0.003(2)
C2I 0.056(3) 0.054(3) 0.050(3) -0.016(2) 0.002(2) -0.013(2)
C3I 0.045(3) 0.040(2) 0.041(3) -0.011(2) -0.016(2) -0.011(2)
O1J 0.043(2) 0.0412(17) 0.061(2) -0.0115(14) -0.0097(16) -0.0117(15)
C1J 0.074(4) 0.056(3) 0.083(4) -0.018(3) -0.027(3) -0.022(3)
C2J 0.049(3) 0.066(3) 0.053(3) -0.009(2) -0.002(2) -0.009(3)
C3J 0.040(3) 0.047(3) 0.033(2) -0.0048(19) -0.003(2) -0.010(2)
O1K 0.048(2) 0.0459(17) 0.0379(17) -0.0101(13) -0.0178(14) 0.0098(15)
C1K 0.047(3) 0.117(4) 0.059(3) -0.044(3) 0.000(3) -0.023(3)
C2K 0.056(4) 0.082(4) 0.093(4) 0.036(3) -0.007(3) 0.010(3)
C3K 0.041(3) 0.043(3) 0.035(2) -0.010(2) -0.011(2) -0.007(2)
O1L 0.054(2) 0.0468(17) 0.0525(19) -0.0169(14) -0.0026(16) -0.0177(16)
C2L 0.060(3) 0.052(3) 0.044(3) -0.015(2) -0.003(2) -0.027(2)
C3L 0.045(3) 0.053(3) 0.026(2) -0.0127(19) 0.000(2) -0.014(2)
C1L 0.053(3) 0.059(3) 0.057(3) -0.002(2) -0.002(3) -0.016(3)

loop_
_geom_bond_atom_site_label_1
_geom_bond_atom_site_label_2
_geom_bond_distance
_geom_bond_site_symmetry_2
_geom_bond_publ_flag
O1A C4A 1.363(4) . ?
O2A C1A 1.403(4) . ?
O2A C8A 1.440(4) . ?
C1A C2A 1.393(5) . ?
C1A C6A 1.397(5) . ?
C2A C3A 1.404(5) . ?
C2A C7H 1.504(5) . ?
C3A C4A 1.388(5) . ?
C4A C5A 1.393(5) . ?
C5A C6A 1.392(5) . ?
C6A C7A 1.506(5) . ?
C7A C2B 1.515(5) . ?
C8A C9A 1.541(6) . ?
C9A C10A 1.465(6) . ?
O1B C4B 1.370(4) . ?
O2B C1B 1.405(4) . ?
O2B C8B 1.436(4) . ?
C1B C6B 1.389(5) . ?
C1B C2B 1.402(5) . ?
C2B C3B 1.398(5) . ?
C3B C4B 1.389(5) . ?
C4B C5B 1.386(5) . ?
C5B C6B 1.395(5) . ?
C6B C7B 1.513(5) . ?
C7B C2C 1.511(5) . ?
C8B C9B 1.512(5) . ?
C9B C10B 1.526(6) . ?
O1C C4C 1.393(4) . ?
O2C C1C 1.407(4) . ?
O2C C8C 1.430(4) . ?
C1C C6C 1.390(5) . ?
C1C C2C 1.394(5) . ?
C2C C3C 1.391(5) . ?
C3C C4C 1.376(5) . ?
C4C C5C 1.377(5) . ?
C5C C6C 1.393(5) . ?
C6C C7C 1.537(5) . ?
C7C C2D 1.503(5) . ?
C8C C9C 1.504(5) . ?
C9C C10C 1.529(5) . ?
O1D C4D 1.381(4) . ?
O2D C1D 1.406(4) . ?
O2D C8D 1.447(4) . ?
C1D C2D 1.387(5) . ?
C1D C6D 1.391(5) . ?
C2D C3D 1.391(5) . ?
C3D C4D 1.382(5) . ?
C4D C5D 1.378(5) . ?
C5D C6D 1.390(5) . ?
C6D C7D 1.512(5) . ?
C7D C2E 1.512(5) . ?
C8D C9D 1.510(5) . ?
C9D C10D 1.497(6) . ?
O1E C4E 1.377(4) . ?
O2E C1E 1.400(4) . ?
O2E C8E 1.433(4) . ?
C1E C2E 1.387(5) . ?
C1E C6E 1.398(5) . ?
C2E C3E 1.395(5) . ?
C3E C4E 1.377(5) . ?
C4E C5E 1.391(5) . ?
C5E C6E 1.387(5) . ?
C6E C7E 1.512(5) . ?
C7E C2F 1.514(5) . ?
C8E C9E 1.505(5) . ?
C9E C10E 1.520(6) . ?
O1F C4F 1.382(4) . ?
O2F C1F 1.412(4) . ?
O2F C8F 1.440(4) . ?
C1F C6F 1.384(5) . ?
C1F C2F 1.399(5) . ?
C2F C3F 1.388(5) . ?
C3F C4F 1.381(5) . ?
C4F C5F 1.382(5) . ?
C5F C6F 1.406(5) . ?
C6F C7F 1.500(5) . ?
C7F C2G 1.515(5) . ?
C8F C9F 1.504(5) . ?
C9F C10F 1.532(6) . ?
O1G C4G 1.381(4) . ?
O2G C1G 1.400(4) . ?
O2G C8G 1.431(4) . ?
C1G C6G 1.380(5) . ?
C1G C2G 1.399(5) . ?
C2G C3G 1.393(5) . ?
C3G C4G 1.380(5) . ?
C4G C5G 1.388(5) . ?
C5G C6G 1.399(5) . ?
C6G C7G 1.535(5) . ?
C7G C2H 1.503(5) . ?
C8G C9G 1.508(5) . ?
C9G C10G 1.515(5) . ?
O1H C4H 1.383(4) . ?
O2H C1H 1.402(4) . ?
O2H C8H 1.446(4) . ?
C1H C6H 1.385(5) . ?
C1H C2H 1.400(5) . ?
C2H C3H 1.392(5) . ?
C3H C4H 1.381(5) . ?
C4H C5H 1.378(5) . ?
C5H C6H 1.402(5) . ?
C6H C7H 1.519(5) . ?
C8H C9H 1.511(5) . ?
C9H C10H 1.512(6) . ?
O1I C3I 1.213(5) . ?
C1I C3I 1.494(5) . ?
C2I C3I 1.502(6) . ?
O1J C3J 1.216(5) . ?
C1J C3J 1.490(6) . ?
C2J C3J 1.509(6) . ?
O1K C3K 1.202(4) . ?
C1K C3K 1.481(6) . ?
C2K C3K 1.464(6) . ?
O1L C3L 1.223(5) . ?
C2L C3L 1.493(5) . ?
C3L C1L 1.479(6) . ?

loop_
_cod_related_entry_id
_cod_related_entry_database
_cod_related_entry_code
1 ChemSpider 21122220
